data_4106723
loop_
_publ_author_name
'Junqi Li'
'Martin D. Burke'

_publ_section_title
;
 Pinene-Derived Iminodiacetic Acid (PIDA): A Powerful Ligand for
 Stereoselective Synthesis and Iterative Cross-Coupling of C(sp3) Boronate
 Building Blocks
;
_journal_name_full 'Journal of the American Chemical Society'
_journal_page_first 13774
_journal_page_last 13777
_journal_paper_doi 10.1021/ja205912y
_journal_volume 133
_journal_year 2011
_chemical_absolute_configuration syn
_chemical_formula_moiety 'C22 H28 B N O5 '
_chemical_formula_sum 'C22 H28 B N O5'
_chemical_formula_weight 397.26
_chemical_name_systematic
; 
? 
;
_space_group_IT_number 19
_symmetry_cell_setting orthorhombic
_symmetry_space_group_name_Hall 'P 2ac 2ab'
_symmetry_space_group_name_H-M 'P 21 21 21'
_atom_sites_solution_hydrogens geom
_atom_sites_solution_primary direct
_atom_sites_solution_secondary difmap
_audit_creation_method SHELXL-97
_audit_update_record
; 
? 
;
_cell_angle_alpha 90.00
_cell_angle_beta 90.00
_cell_angle_gamma 90.00
_cell_formula_units_Z 4
_cell_length_a 7.0616(6)
_cell_length_b 10.2832(8)
_cell_length_c 29.237(2)
_cell_measurement_reflns_used 4483
_cell_measurement_temperature 173(2)
_cell_measurement_theta_max 20.45
_cell_measurement_theta_min 2.42
_cell_volume 2123.1(3)
_computing_cell_refinement 'SAINT V7.23A (Bruker, 2005)'
_computing_data_collection 'APEX2 V2.0-1 (Bruker, 2004)'
_computing_data_reduction
; 
SAINT V7.23A, XPREP V2005/2, SADABS V2007/4, (Bruker, 2005 & 2007) 
;
_computing_molecular_graphics
; 
SHELXTL V6.12 (Bruker, 2005), CrystalMaker v2.1.3 (CrystalMaker, 1994) 
;
_computing_publication_material 'XCIF V6.12 (Bruker, 2005)'
_computing_structure_refinement 'SHELXTL V6.12 (Bruker, 2005)'
_computing_structure_solution 'SHELXTL V6.12 (Bruker, 2005)'
_diffrn_ambient_temperature 173(2)
_diffrn_measured_fraction_theta_full 0.996
_diffrn_measured_fraction_theta_max 0.996
_diffrn_measurement_device 'Bruker Kappa/ApexII CCD'
_diffrn_measurement_method 'profile data from \f and \w scans'
_diffrn_radiation_monochromator graphite
_diffrn_radiation_source 'fine-focus sealed tube'
_diffrn_radiation_type MoK\a
_diffrn_radiation_wavelength 0.71073
_diffrn_radiation_wavelength_id ba55mas
_diffrn_reflns_av_R_equivalents 0.0909
_diffrn_reflns_av_sigmaI/netI 0.0344
_diffrn_reflns_limit_h_max 8
_diffrn_reflns_limit_h_min -8
_diffrn_reflns_limit_k_max 12
_diffrn_reflns_limit_k_min -12
_diffrn_reflns_limit_l_max 35
_diffrn_reflns_limit_l_min -35
_diffrn_reflns_number 33736
_diffrn_reflns_theta_full 25.39
_diffrn_reflns_theta_max 25.39
_diffrn_reflns_theta_min 1.39
_exptl_absorpt_coefficient_mu 0.087
_exptl_absorpt_correction_T_max 0.9939
_exptl_absorpt_correction_T_min 0.9602
_exptl_absorpt_correction_type integration
_exptl_absorpt_process_details 'SHELXTL/XPREP V2005/2 (Bruker, 2005)'
_exptl_crystal_colour colourless
_exptl_crystal_density_diffrn 1.243
_exptl_crystal_description plate
_exptl_crystal_F_000 848
_exptl_crystal_id ba55mas
_exptl_crystal_preparation
; 
The data crystal was mounted using oil (Parantone-N, Exxon) to a 
0.3 mm cryo-loop (Hampton Research) with the (1 -1 -1) scattering 
planes roughly normal to the spindle axis. 
;
_exptl_crystal_size_max 0.560
_exptl_crystal_size_mid 0.420
_exptl_crystal_size_min 0.069
_refine_diff_density_max 0.147
_refine_diff_density_min -0.184
_refine_diff_density_rms 0.043
_refine_ls_abs_structure_details 'Friedel's merged'
_refine_ls_abs_structure_Flack 0(10)
_refine_ls_extinction_method none
_refine_ls_goodness_of_fit_ref 1.027
_refine_ls_hydrogen_treatment noref
_refine_ls_matrix_type full
_refine_ls_number_parameters 265
_refine_ls_number_reflns 2264
_refine_ls_number_restraints 0
_refine_ls_restrained_S_all 1.027
_refine_ls_R_factor_all 0.0532
_refine_ls_R_factor_gt 0.0369
_refine_ls_shift/su_max 0.000
_refine_ls_shift/su_mean 0.000
_refine_ls_structure_factor_coef Fsqd
_refine_ls_weighting_details 'calc w=1/[\s^2^(Fo^2^)+(0.0494P)^2^+0.2270P] where P=(Fo^2^+2Fc^2^)/3'
_refine_ls_weighting_scheme calc
_refine_ls_wR_factor_gt 0.0826
_refine_ls_wR_factor_ref 0.0889
_reflns_number_gt 1841
_reflns_number_total 2264
_reflns_threshold_expression >2sigma(I)
_cod_data_source_file ja205912y_si_004.cif
_cod_data_source_block ba55mas
_cod_original_sg_symbol_H-M 'P 21 21 21 '
_cod_database_code 4106723

loop_
_symmetry_equiv_pos_as_xyz
'x, y, z'
'-x+1/2, -y, z+1/2'
'-x, y+1/2, -z+1/2'
'x+1/2, -y+1/2, -z'

loop_
_atom_site_label
_atom_site_type_symbol
_atom_site_fract_x
_atom_site_fract_y
_atom_site_fract_z
_atom_site_U_iso_or_equiv
_atom_site_adp_type
_atom_site_occupancy
_atom_site_symmetry_multiplicity
_atom_site_calc_flag
_atom_site_refinement_flags
N1 N 0.0997(3) 1.00998(18) 0.79636(6) 0.0216(4) Uani 1 1 d .
B1 B 0.0806(4) 0.8504(3) 0.79218(10) 0.0274(7) Uani 1 1 d .
O1 O 0.1025(3) 0.83276(17) 0.74236(5) 0.0312(4) Uani 1 1 d .
O2 O 0.1970(3) 0.94194(19) 0.68002(6) 0.0409(5) Uani 1 1 d .
O3 O -0.3918(3) 0.93528(19) 0.80485(7) 0.0467(5) Uani 1 1 d .
O4 O -0.1183(2) 0.82629(16) 0.80464(6) 0.0314(4) Uani 1 1 d .
O5 O 0.2053(3) 0.62424(16) 0.81428(6) 0.0347(5) Uani 1 1 d .
C1 C 0.1694(3) 0.9368(3) 0.72059(9) 0.0293(6) Uani 1 1 d .
C2 C 0.2126(3) 1.0433(2) 0.75440(8) 0.0260(6) Uani 1 1 d .
H2A H 0.3497 1.0457 0.7615 0.031 Uiso 1 1 calc R
H2B H 0.1741 1.1290 0.7421 0.031 Uiso 1 1 calc R
C3 C -0.1035(3) 1.0503(2) 0.79066(8) 0.0249(5) Uani 1 1 d .
H3A H -0.1347 1.1220 0.8120 0.030 Uiso 1 1 calc R
H3B H -0.1267 1.0805 0.7590 0.030 Uiso 1 1 calc R
C4 C -0.2225(3) 0.9328(2) 0.80101(9) 0.0298(6) Uani 1 1 d .
C5 C 0.1925(3) 1.0627(2) 0.83999(8) 0.0240(5) Uani 1 1 d .
H5A H 0.3229 1.0250 0.8410 0.029 Uiso 1 1 calc R
C6 C 0.2180(4) 1.2141(2) 0.83821(9) 0.0290(6) Uani 1 1 d .
H6A H 0.1201 1.2490 0.8168 0.035 Uiso 1 1 calc R
C7 C 0.1798(4) 1.2736(3) 0.88514(9) 0.0331(6) Uani 1 1 d .
H7A H 0.2078 1.3688 0.8871 0.040 Uiso 1 1 calc R
C8 C 0.2560(4) 1.1915(3) 0.92698(9) 0.0370(7) Uani 1 1 d .
C9 C 0.0694(4) 1.1124(3) 0.92106(9) 0.0339(7) Uani 1 1 d .
H9A H 0.0109 1.0806 0.9501 0.041 Uiso 1 1 calc R
C10 C 0.0879(4) 1.0105(3) 0.88316(8) 0.0307(6) Uani 1 1 d .
H10A H -0.0402 0.9807 0.8742 0.037 Uiso 1 1 calc R
H10B H 0.1578 0.9344 0.8952 0.037 Uiso 1 1 calc R
C11 C -0.0208(4) 1.2362(3) 0.90082(9) 0.0350(7) Uani 1 1 d .
H11A H -0.1106 1.2196 0.8755 0.042 Uiso 1 1 calc R
H11B H -0.0759 1.2956 0.9239 0.042 Uiso 1 1 calc R
C12 C 0.4122(4) 1.2577(3) 0.82023(10) 0.0409(7) Uani 1 1 d .
H12A H 0.4218 1.3526 0.8221 0.061 Uiso 1 1 calc R
H12B H 0.4264 1.2303 0.7883 0.061 Uiso 1 1 calc R
H12C H 0.5123 1.2181 0.8388 0.061 Uiso 1 1 calc R
C13 C 0.4443(5) 1.1197(4) 0.92497(10) 0.0489(8) Uani 1 1 d .
H13A H 0.4569 1.0636 0.9519 0.073 Uiso 1 1 calc R
H13B H 0.5483 1.1828 0.9245 0.073 Uiso 1 1 calc R
H13C H 0.4491 1.0664 0.8972 0.073 Uiso 1 1 calc R
C14 C 0.2537(5) 1.2722(3) 0.97098(10) 0.0522(9) Uani 1 1 d .
H14A H 0.2613 1.2142 0.9975 0.078 Uiso 1 1 calc R
H14B H 0.1360 1.3226 0.9725 0.078 Uiso 1 1 calc R
H14C H 0.3622 1.3317 0.9711 0.078 Uiso 1 1 calc R
C15 C 0.2256(4) 0.7662(2) 0.82066(9) 0.0284(6) Uani 1 1 d .
H15A H 0.3586 0.7995 0.8214 0.034 Uiso 1 1 calc R
C16 C 0.1722(4) 0.6796(3) 0.85861(9) 0.0321(6) Uani 1 1 d .
H16A H 0.0366 0.6842 0.8683 0.039 Uiso 1 1 calc R
C17 C 0.3097(4) 0.6465(2) 0.89551(9) 0.0331(6) Uani 1 1 d .
C18 C 0.2586(5) 0.6623(3) 0.94079(10) 0.0466(8) Uani 1 1 d .
H18A H 0.1339 0.6895 0.9483 0.056 Uiso 1 1 calc R
C19 C 0.3884(6) 0.6385(3) 0.97542(11) 0.0587(10) Uani 1 1 d .
H19A H 0.3525 0.6505 1.0064 0.070 Uiso 1 1 calc R
C20 C 0.5680(6) 0.5977(3) 0.96509(11) 0.0578(10) Uani 1 1 d .
H20A H 0.6566 0.5815 0.9889 0.069 Uiso 1 1 calc R
C21 C 0.6196(5) 0.5803(3) 0.92007(11) 0.0499(8) Uani 1 1 d .
H21A H 0.7436 0.5509 0.9128 0.060 Uiso 1 1 calc R
C22 C 0.4917(4) 0.6054(3) 0.88545(10) 0.0392(7) Uani 1 1 d .
H22A H 0.5289 0.5943 0.8545 0.047 Uiso 1 1 calc R

loop_
_atom_site_aniso_label
_atom_site_aniso_U_11
_atom_site_aniso_U_22
_atom_site_aniso_U_33
_atom_site_aniso_U_23
_atom_site_aniso_U_13
_atom_site_aniso_U_12
N1 0.0198(10) 0.0198(10) 0.0254(11) 0.0017(9) -0.0011(9) -0.0005(9)
B1 0.0270(15) 0.0177(15) 0.0374(18) -0.0025(13) -0.0048(13) -0.0011(12)
O1 0.0394(10) 0.0224(9) 0.0316(10) -0.0039(8) -0.0039(8) 0.0008(8)
O2 0.0418(11) 0.0501(13) 0.0309(11) -0.0072(9) 0.0040(9) 0.0013(10)
O3 0.0205(10) 0.0401(12) 0.0796(15) 0.0065(11) 0.0003(10) -0.0038(9)
O4 0.0251(9) 0.0225(9) 0.0467(11) 0.0020(8) -0.0034(8) -0.0022(8)
O5 0.0472(12) 0.0211(9) 0.0359(11) -0.0018(8) -0.0080(9) 0.0006(9)
C1 0.0222(13) 0.0324(15) 0.0333(16) -0.0015(12) -0.0025(11) 0.0044(11)
C2 0.0233(13) 0.0266(14) 0.0282(13) 0.0021(11) 0.0015(10) -0.0023(11)
C3 0.0210(12) 0.0216(13) 0.0323(14) 0.0014(11) -0.0027(10) 0.0002(11)
C4 0.0246(14) 0.0292(14) 0.0358(14) 0.0000(12) -0.0035(11) -0.0039(12)
C5 0.0228(12) 0.0220(13) 0.0273(13) -0.0001(11) -0.0044(11) -0.0008(11)
C6 0.0310(14) 0.0239(14) 0.0322(14) -0.0005(11) -0.0009(12) -0.0045(11)
C7 0.0342(14) 0.0257(14) 0.0394(15) -0.0086(12) 0.0014(12) -0.0032(12)
C8 0.0351(15) 0.0440(18) 0.0318(15) -0.0100(13) -0.0011(12) -0.0014(14)
C9 0.0395(16) 0.0353(16) 0.0267(14) 0.0013(12) 0.0015(12) -0.0023(13)
C10 0.0339(14) 0.0277(14) 0.0306(14) 0.0018(12) -0.0018(12) -0.0019(12)
C11 0.0368(15) 0.0301(16) 0.0382(16) -0.0095(13) 0.0038(12) 0.0019(13)
C12 0.0410(16) 0.0366(17) 0.0451(17) -0.0095(13) 0.0086(13) -0.0168(14)
C13 0.0404(18) 0.065(2) 0.0415(18) -0.0123(16) -0.0123(14) 0.0031(15)
C14 0.054(2) 0.061(2) 0.0412(17) -0.0198(16) -0.0028(15) -0.0058(18)
C15 0.0308(14) 0.0168(13) 0.0377(14) -0.0018(11) -0.0024(11) -0.0015(11)
C16 0.0300(14) 0.0310(15) 0.0353(16) -0.0008(12) 0.0010(11) 0.0003(12)
C17 0.0409(15) 0.0246(15) 0.0338(16) 0.0040(12) -0.0033(13) -0.0004(12)
C18 0.061(2) 0.0426(18) 0.0361(17) 0.0040(14) 0.0022(15) 0.0084(16)
C19 0.086(3) 0.058(2) 0.0321(17) 0.0047(15) -0.0062(18) 0.004(2)
C20 0.069(2) 0.054(2) 0.051(2) 0.0111(17) -0.0247(18) -0.0036(19)
C21 0.0430(18) 0.050(2) 0.057(2) 0.0125(16) -0.0114(15) 0.0012(16)
C22 0.0398(16) 0.0370(18) 0.0408(17) 0.0066(14) -0.0040(14) 0.0004(13)

loop_
_atom_type_symbol
_atom_type_description
_atom_type_scat_dispersion_real
_atom_type_scat_dispersion_imag
_atom_type_scat_source
C C 0.0033 0.0000 'International Tables Vol C Tables 4.2.6.8 and 6.1.1.4'
H H 0.0000 0.0000 'International Tables Vol C Tables 4.2.6.8 and 6.1.1.4'
B B 0.0013 0.0000 'International Tables Vol C Tables 4.2.6.8 and 6.1.1.4'
N N 0.0061 0.0000 'International Tables Vol C Tables 4.2.6.8 and 6.1.1.4'
O O 0.0106 0.0000 'International Tables Vol C Tables 4.2.6.8 and 6.1.1.4'

loop_
_exptl_crystal_face_index_h
_exptl_crystal_face_index_k
_exptl_crystal_face_index_l
_exptl_crystal_face_perp_dist
0.00 0.00 -1.00 0.0600
0.00 0.00 1.00 0.0090
1.00 0.00 0.00 0.2430
-1.00 0.00 0.00 0.3170
0.00 -1.00 0.00 0.2300

loop_
_geom_angle_atom_site_label_1
_geom_angle_atom_site_label_2
_geom_angle_atom_site_label_3
_geom_angle
C2 N1 C3 110.69(18)
C2 N1 C5 111.85(17)
C3 N1 C5 113.73(18)
C2 N1 B1 102.08(19)
C3 N1 B1 100.82(18)
C5 N1 B1 116.63(18)
O4 B1 O1 108.9(2)
O4 B1 C15 113.3(2)
O1 B1 C15 112.6(2)
O4 B1 N1 103.1(2)
O1 B1 N1 100.8(2)
C15 B1 N1 116.9(2)
C1 O1 B1 114.2(2)
C4 O4 B1 111.8(2)
C16 O5 C15 60.68(16)
O2 C1 O1 124.4(2)
O2 C1 C2 125.6(3)
O1 C1 C2 110.0(2)
N1 C2 C1 105.22(19)
N1 C2 H2A 110.7
C1 C2 H2A 110.7
N1 C2 H2B 110.7
C1 C2 H2B 110.7
H2A C2 H2B 108.8
C4 C3 N1 106.85(19)
C4 C3 H3A 110.4
N1 C3 H3A 110.4
C4 C3 H3B 110.4
N1 C3 H3B 110.4
H3A C3 H3B 108.6
O3 C4 O4 124.3(3)
O3 C4 C3 123.9(3)
O4 C4 C3 111.8(2)
N1 C5 C10 110.46(19)
N1 C5 C6 111.88(18)
C10 C5 C6 115.1(2)
N1 C5 H5A 106.3
C10 C5 H5A 106.3
C6 C5 H5A 106.3
C7 C6 C12 110.4(2)
C7 C6 C5 110.4(2)
C12 C6 C5 113.8(2)
C7 C6 H6A 107.3
C12 C6 H6A 107.3
C5 C6 H6A 107.3
C6 C7 C11 109.3(2)
C6 C7 C8 114.9(2)
C11 C7 C8 87.1(2)
C6 C7 H7A 114.2
C11 C7 H7A 114.2
C8 C7 H7A 114.2
C13 C8 C14 107.8(2)
C13 C8 C9 118.8(2)
C14 C8 C9 111.5(2)
C13 C8 C7 121.8(2)
C14 C8 C7 110.9(2)
C9 C8 C7 84.53(19)
C10 C9 C11 108.8(2)
C10 C9 C8 111.5(2)
C11 C9 C8 87.8(2)
C10 C9 H9A 115.2
C11 C9 H9A 115.2
C8 C9 H9A 115.2
C9 C10 C5 113.0(2)
C9 C10 H10A 109.0
C5 C10 H10A 109.0
C9 C10 H10B 109.0
C5 C10 H10B 109.0
H10A C10 H10B 107.8
C7 C11 C9 86.6(2)
C7 C11 H11A 114.2
C9 C11 H11A 114.2
C7 C11 H11B 114.2
C9 C11 H11B 114.2
H11A C11 H11B 111.4
C6 C12 H12A 109.5
C6 C12 H12B 109.5
H12A C12 H12B 109.5
C6 C12 H12C 109.5
H12A C12 H12C 109.5
H12B C12 H12C 109.5
C8 C13 H13A 109.5
C8 C13 H13B 109.5
H13A C13 H13B 109.5
C8 C13 H13C 109.5
H13A C13 H13C 109.5
H13B C13 H13C 109.5
C8 C14 H14A 109.5
C8 C14 H14B 109.5
H14A C14 H14B 109.5
C8 C14 H14C 109.5
H14A C14 H14C 109.5
H14B C14 H14C 109.5
C16 C15 O5 58.19(15)
C16 C15 B1 124.3(2)
O5 C15 B1 114.3(2)
C16 C15 H15A 115.6
O5 C15 H15A 115.6
B1 C15 H15A 115.6
O5 C16 C15 61.13(16)
O5 C16 C17 117.2(2)
C15 C16 C17 121.1(2)
O5 C16 H16A 115.5
C15 C16 H16A 115.5
C17 C16 H16A 115.5
C18 C17 C22 118.8(3)
C18 C17 C16 119.8(3)
C22 C17 C16 121.4(2)
C17 C18 C19 120.4(3)
C17 C18 H18A 119.8
C19 C18 H18A 119.8
C20 C19 C18 120.3(3)
C20 C19 H19A 119.8
C18 C19 H19A 119.8
C19 C20 C21 119.7(3)
C19 C20 H20A 120.2
C21 C20 H20A 120.2
C20 C21 C22 120.2(3)
C20 C21 H21A 119.9
C22 C21 H21A 119.9
C21 C22 C17 120.6(3)
C21 C22 H22A 119.7
C17 C22 H22A 119.7

loop_
_geom_bond_atom_site_label_1
_geom_bond_atom_site_label_2
_geom_bond_distance
N1 C2 1.503(3)
N1 C3 1.503(3)
N1 C5 1.533(3)
N1 B1 1.651(3)
B1 O4 1.472(3)
B1 O1 1.476(3)
B1 C15 1.579(4)
O1 C1 1.331(3)
O2 C1 1.203(3)
O3 C4 1.201(3)
O4 C4 1.323(3)
O5 C16 1.435(3)
O5 C15 1.478(3)
C1 C2 1.506(3)
C2 H2A 0.9900
C2 H2B 0.9900
C3 C4 1.503(3)
C3 H3A 0.9900
C3 H3B 0.9900
C5 C10 1.558(3)
C5 C6 1.568(3)
C5 H5A 1.0000
C6 C7 1.527(4)
C6 C12 1.536(4)
C6 H6A 1.0000
C7 C11 1.538(4)
C7 C8 1.581(4)
C7 H7A 1.0000
C8 C13 1.522(4)
C8 C14 1.531(4)
C8 C9 1.558(4)
C9 C10 1.531(4)
C9 C11 1.541(4)
C9 H9A 1.0000
C10 H10A 0.9900
C10 H10B 0.9900
C11 H11A 0.9900
C11 H11B 0.9900
C12 H12A 0.9800
C12 H12B 0.9800
C12 H12C 0.9800
C13 H13A 0.9800
C13 H13B 0.9800
C13 H13C 0.9800
C14 H14A 0.9800
C14 H14B 0.9800
C14 H14C 0.9800
C15 C16 1.472(4)
C15 H15A 1.0000
C16 C17 1.491(4)
C16 H16A 1.0000
C17 C18 1.382(4)
C17 C22 1.385(4)
C18 C19 1.387(5)
C18 H18A 0.9500
C19 C20 1.370(5)
C19 H19A 0.9500
C20 C21 1.377(5)
C20 H20A 0.9500
C21 C22 1.381(4)
C21 H21A 0.9500
C22 H22A 0.9500

loop_
_geom_torsion_atom_site_label_1
_geom_torsion_atom_site_label_2
_geom_torsion_atom_site_label_3
_geom_torsion_atom_site_label_4
_geom_torsion
C2 N1 B1 O4 -137.24(19)
C3 N1 B1 O4 -23.1(2)
C5 N1 B1 O4 100.5(2)
C2 N1 B1 O1 -24.7(2)
C3 N1 B1 O1 89.4(2)
C5 N1 B1 O1 -146.94(18)
C2 N1 B1 C15 97.7(3)
C3 N1 B1 C15 -148.2(2)
C5 N1 B1 C15 -24.5(3)
O4 B1 O1 C1 122.2(2)
C15 B1 O1 C1 -111.3(2)
N1 B1 O1 C1 14.1(3)
O1 B1 O4 C4 -87.5(3)
C15 B1 O4 C4 146.4(2)
N1 B1 O4 C4 19.0(3)
B1 O1 C1 O2 -179.9(3)
B1 O1 C1 C2 2.6(3)
C3 N1 C2 C1 -79.9(2)
C5 N1 C2 C1 152.16(19)
B1 N1 C2 C1 26.7(2)
O2 C1 C2 N1 162.4(2)
O1 C1 C2 N1 -20.1(3)
C2 N1 C3 C4 127.2(2)
C5 N1 C3 C4 -105.9(2)
B1 N1 C3 C4 19.8(2)
B1 O4 C4 O3 172.3(3)
B1 O4 C4 C3 -6.8(3)
N1 C3 C4 O3 170.9(3)
N1 C3 C4 O4 -10.0(3)
C2 N1 C5 C10 -172.1(2)
C3 N1 C5 C10 61.6(2)
B1 N1 C5 C10 -55.2(3)
C2 N1 C5 C6 58.3(2)
C3 N1 C5 C6 -68.0(2)
B1 N1 C5 C6 175.2(2)
N1 C5 C6 C7 141.9(2)
C10 C5 C6 C7 14.7(3)
N1 C5 C6 C12 -93.3(3)
C10 C5 C6 C12 139.5(2)
C12 C6 C7 C11 176.1(2)
C5 C6 C7 C11 -57.2(3)
C12 C6 C7 C8 -88.0(3)
C5 C6 C7 C8 38.7(3)
C6 C7 C8 C13 38.2(4)
C11 C7 C8 C13 148.2(3)
C6 C7 C8 C14 166.6(2)
C11 C7 C8 C14 -83.4(3)
C6 C7 C8 C9 -82.4(2)
C11 C7 C8 C9 27.54(19)
C13 C8 C9 C10 -41.5(3)
C14 C8 C9 C10 -167.8(2)
C7 C8 C9 C10 81.9(2)
C13 C8 C9 C11 -150.9(2)
C14 C8 C9 C11 82.9(3)
C7 C8 C9 C11 -27.46(19)
C11 C9 C10 C5 52.9(3)
C8 C9 C10 C5 -42.3(3)
N1 C5 C10 C9 -141.1(2)
C6 C5 C10 C9 -13.3(3)
C6 C7 C11 C9 87.6(2)
C8 C7 C11 C9 -27.79(18)
C10 C9 C11 C7 -83.7(2)
C8 C9 C11 C7 28.22(19)
C16 O5 C15 B1 -116.5(3)
O4 B1 C15 C16 -4.8(3)
O1 B1 C15 C16 -129.0(3)
N1 B1 C15 C16 115.0(3)
O4 B1 C15 O5 62.1(3)
O1 B1 C15 O5 -62.0(3)
N1 B1 C15 O5 -178.1(2)
C15 O5 C16 C17 -112.3(3)
B1 C15 C16 O5 99.5(3)
O5 C15 C16 C17 106.1(3)
B1 C15 C16 C17 -154.4(2)
O5 C16 C17 C18 -160.5(2)
C15 C16 C17 C18 128.4(3)
O5 C16 C17 C22 22.4(4)
C15 C16 C17 C22 -48.7(4)
C22 C17 C18 C19 0.7(4)
C16 C17 C18 C19 -176.6(3)
C17 C18 C19 C20 -0.7(5)
C18 C19 C20 C21 0.0(5)
C19 C20 C21 C22 0.8(5)
C20 C21 C22 C17 -0.9(5)
C18 C17 C22 C21 0.1(4)
C16 C17 C22 C21 177.3(3)
